data_1576664
loop_
_publ_author_name
'Nakata, Kanami'
'Matsuoka, Wataru'
'Ito, Hideto'
'Itami, Kenichiro'

_publ_section_title
;
 <i>L</i>-region-selective annulative &#x3c0;-extension through
 dearomative activation of polycyclic aromatic hydrocarbons.
;
_journal_issue 8
_journal_name_full 'Chemical science'
_journal_page_first 3998
_journal_page_last 4003
_journal_paper_doi 10.1039/d5sc09309k
_journal_volume 17
_journal_year 2026
_chemical_formula_moiety 'C17 H10'
_chemical_formula_sum 'C17 H10'
_chemical_formula_weight 214.25
_chemical_name_systematic 'tribenzo[a,c,j]picene (compound 11)'
_space_group_crystal_system monoclinic
_space_group_IT_number 15
_space_group_name_Hall '-C 2yc'
_space_group_name_H-M_alt 'C 1 2/c 1'
_atom_sites_solution_hydrogens geom
_atom_sites_solution_primary dual
_audit_creation_date 2024-02-27
_audit_creation_method
;
Olex2 1.3-ac4
(compiled 2018.12.05 svn.r3537 for Rigaku Oxford Diffraction, GUI svn.r5625)
;
_audit_update_record
;
2025-11-27 deposited with the CCDC.	2026-01-28 downloaded from the CCDC.
;
_cell_angle_alpha 90
_cell_angle_beta 102.831(10)
_cell_angle_gamma 90
_cell_formula_units_Z 8
_cell_length_a 26.780(3)
_cell_length_b 3.8860(4)
_cell_length_c 19.6341(18)
_cell_measurement_reflns_used 2508
_cell_measurement_temperature 123(2)
_cell_measurement_theta_max 29.2690
_cell_measurement_theta_min 2.3430
_cell_volume 1992.2(4)
_computing_cell_refinement 'CrysAlisPro 1.171.41.120a (Rigaku OD, 2021)'
_computing_data_collection 'CrysAlisPro 1.171.41.120a (Rigaku OD, 2021)'
_computing_data_reduction 'CrysAlisPro 1.171.41.120a (Rigaku OD, 2021)'
_computing_molecular_graphics 'Olex2 (Dolomanov et al., 2009)'
_computing_publication_material 'Olex2 (Dolomanov et al., 2009)'
_computing_structure_refinement 'ShelXL (Sheldrick, 2015)'
_computing_structure_solution 'ShelXT (Sheldrick, 2015)'
_diffrn_ambient_temperature 123(2)
_diffrn_detector 'Hybrid Pixel Array Detector'
_diffrn_detector_area_resol_mean 5.8140
_diffrn_detector_type 'Pilatus 200K'
_diffrn_measured_fraction_theta_full 0.999
_diffrn_measured_fraction_theta_max 0.823
_diffrn_measurement_details
;
List of Runs (angles in degrees, time in seconds):

  # Type    Start    End  Width  t~exp~   \w     \q     \k     \f   Frames
#--------------------------------------------------------------------------
  1  \w    -15.00  32.00   0.50   25.00    --   -2.54  57.00-180.00   94
  2  \w    -20.00   6.00   0.50   25.00    --   -2.54 -19.00 120.00   52
  3  \w    -51.00   8.00   0.50   25.00    --   -2.54 -57.00 -60.00  118
  4  \w    -11.00  35.00   0.50   25.00    --    3.16 -99.00 -60.00   92
  5  \w    -11.00  38.00   0.50   25.00    --    3.16 -99.00-180.00   98
;
_diffrn_measurement_device 'four-circle diffractometer'
_diffrn_measurement_device_type 'ROD, Synergy Custom system, Pilatus 200K'
_diffrn_measurement_method '\w scans'
_diffrn_measurement_specimen_support 'Mitegen 50um'
_diffrn_orient_matrix_type 'CrysAlisPro convention (1999,Acta A55,543-557)'
_diffrn_orient_matrix_UB_11 -0.0145604000
_diffrn_orient_matrix_UB_12 0.1540411000
_diffrn_orient_matrix_UB_13 -0.0046194000
_diffrn_orient_matrix_UB_21 0.0228715000
_diffrn_orient_matrix_UB_22 0.0975977000
_diffrn_orient_matrix_UB_23 0.0097437000
_diffrn_orient_matrix_UB_31 0.0018847000
_diffrn_orient_matrix_UB_32 0.0067767000
_diffrn_orient_matrix_UB_33 -0.0354425000
_diffrn_radiation_collimation 0.3
_diffrn_radiation_monochromator mirror
_diffrn_radiation_probe x-ray
_diffrn_radiation_type MoK\a
_diffrn_radiation_wavelength 0.71073
_diffrn_reflns_av_R_equivalents 0.0360
_diffrn_reflns_av_unetI/netI 0.0479
_diffrn_reflns_Laue_measured_fraction_full 0.999
_diffrn_reflns_Laue_measured_fraction_max 0.823
_diffrn_reflns_limit_h_max 34
_diffrn_reflns_limit_h_min -34
_diffrn_reflns_limit_k_max 5
_diffrn_reflns_limit_k_min -5
_diffrn_reflns_limit_l_max 26
_diffrn_reflns_limit_l_min -22
_diffrn_reflns_number 6881
_diffrn_reflns_point_group_measured_fraction_full 0.999
_diffrn_reflns_point_group_measured_fraction_max 0.823
_diffrn_reflns_theta_full 25.000
_diffrn_reflns_theta_max 29.577
_diffrn_reflns_theta_min 2.128
_diffrn_source 'Rotating-anode X-ray tube'
_diffrn_source_current 24.0
_diffrn_source_power 1.2
_diffrn_source_target Mo
_diffrn_source_type 'Rigaku (Mo) X-ray Source'
_diffrn_source_voltage 50.0
_exptl_absorpt_coefficient_mu 0.081
_exptl_absorpt_correction_T_max 1.00000
_exptl_absorpt_correction_T_min 0.26286
_exptl_absorpt_correction_type multi-scan
_exptl_absorpt_process_details
;
CrysAlisPro 1.171.41.120a (Rigaku Oxford Diffraction, 2021)
Empirical absorption correction using spherical harmonics,
implemented in SCALE3 ABSPACK scaling algorithm.
;
_exptl_crystal_colour 'clear light orange'
_exptl_crystal_colour_lustre clear
_exptl_crystal_colour_modifier light
_exptl_crystal_colour_primary orange
_exptl_crystal_density_diffrn 1.429
_exptl_crystal_description needle
_exptl_crystal_F_000 896
_exptl_crystal_preparation Luminescent
_exptl_crystal_recrystallization_method 'Re-crystallisation from solvent: CS2/pentane'
_exptl_crystal_size_max 0.25
_exptl_crystal_size_mid 0.04
_exptl_crystal_size_min 0.02
_refine_diff_density_max 0.362
_refine_diff_density_min -0.253
_refine_diff_density_rms 0.058
_refine_ls_extinction_method none
_refine_ls_goodness_of_fit_ref 1.056
_refine_ls_hydrogen_treatment constr
_refine_ls_matrix_type full
_refine_ls_number_parameters 154
_refine_ls_number_reflns 2311
_refine_ls_number_restraints 0
_refine_ls_restrained_S_all 1.056
_refine_ls_R_factor_all 0.0712
_refine_ls_R_factor_gt 0.0527
_refine_ls_shift/su_max 0.000
_refine_ls_shift/su_mean 0.000
_refine_ls_structure_factor_coef Fsqd
_refine_ls_weighting_details 'w=1/[\s^2^(Fo^2^)+(0.0772P)^2^+0.8857P] where P=(Fo^2^+2Fc^2^)/3'
_refine_ls_weighting_scheme calc
_refine_ls_wR_factor_gt 0.1322
_refine_ls_wR_factor_ref 0.1416
_reflns_Friedel_coverage 0.000
_reflns_number_gt 1797
_reflns_number_total 2311
_reflns_threshold_expression 'I > 2\s(I)'
_cod_data_source_file d5sc09309k2.cif
_cod_data_source_block knm441a_gpc2-fr2_cs2-pentane_x-ray_auto
_cod_database_code 1576664
_shelx_shelxl_version_number 2018/3
_chemical_oxdiff_formula 'C H S'
_shelx_space_group_comment
;
The symmetry employed for this shelxl refinement is uniquely defined
by the following loop, which should always be used as a source of
symmetry information in preference to the above space-group names.
They are only intended as comments.
;
_shelx_estimated_absorpt_t_max 0.998
_shelx_estimated_absorpt_t_min 0.980
_diffrn_oxdiff_digest_frames
;
01a52dc06e079a15d2989cafe9ff799b6f00025a2ee
;
_reflns_odcompleteness_completeness 99.79
_reflns_odcompleteness_iscentric 1
_reflns_odcompleteness_theta 26.32
_olex2_refinement_description
;
1. Fixed Uiso
 At 1.2 times of:
  All C(H) groups
2.a Aromatic/amide H refined with riding coordinates:
 C1(H002), C2(H008), C5(H00A), C13(H00B), C6(H00C), C14(H00D), C12(H00E),
 C11(H00F), C8(H00G), C7(H00H)
;
_olex2_exptl_crystal_mounting_method loop
_olex2_submission_special_instructions 'No special instructions were received'
_oxdiff_exptl_absorpt_empirical_details
;
Empirical correction (ABSPACK) includes:
- Absorption correction using spherical harmonics
- Frame scaling
;
_oxdiff_exptl_absorpt_empirical_full_max 2.613
_oxdiff_exptl_absorpt_empirical_full_min 0.622

loop_
_space_group_symop_operation_xyz
'x, y, z'
'-x, y, -z+1/2'
'x+1/2, y+1/2, z'
'-x+1/2, y+1/2, -z+1/2'
'-x, -y, -z'
'x, -y, z-1/2'
'-x+1/2, -y+1/2, -z'
'x+1/2, -y+1/2, z-1/2'

loop_
_atom_site_label
_atom_site_type_symbol
_atom_site_fract_x
_atom_site_fract_y
_atom_site_fract_z
_atom_site_U_iso_or_equiv
_atom_site_adp_type
_atom_site_occupancy
_atom_site_site_symmetry_order
_atom_site_calc_flag
_atom_site_refinement_flags_posn
_atom_site_refinement_flags_adp
_atom_site_refinement_flags_occupancy
_atom_site_disorder_assembly
_atom_site_disorder_group
C3 C 0.54826(5) 0.5580(4) 0.37712(7) 0.0141(3) Uani 1 1 d . . . . .
C1 C 0.45926(6) 0.5359(4) 0.31439(7) 0.0156(3) Uani 1 1 d . . . . .
H002 H 0.424056 0.534428 0.315929 0.019 Uiso 1 1 calc R . . . .
C16 C 0.56403(5) 0.4646(4) 0.31621(7) 0.0133(3) Uani 1 1 d . . . . .
C4 C 0.58617(5) 0.6300(4) 0.44144(7) 0.0144(3) Uani 1 1 d . . . . .
C9 C 0.63865(5) 0.5783(4) 0.44408(7) 0.0148(3) Uani 1 1 d . . . . .
C10 C 0.65428(5) 0.4244(4) 0.38411(7) 0.0149(3) Uani 1 1 d . . . . .
C15 C 0.61728(5) 0.3625(4) 0.32178(7) 0.0142(3) Uani 1 1 d . . . . .
C2 C 0.49505(6) 0.5942(4) 0.37386(7) 0.0160(3) Uani 1 1 d . . . . .
H008 H 0.484145 0.661700 0.414748 0.019 Uiso 1 1 calc R . . . .
C17 C 0.47345(5) 0.4765(4) 0.24949(7) 0.0138(3) Uani 1 1 d . . . . .
C5 C 0.57180(6) 0.7677(4) 0.50054(7) 0.0184(3) Uani 1 1 d . . . . .
H00A H 0.536493 0.800571 0.499530 0.022 Uiso 1 1 calc R . . . .
C13 C 0.68289(6) 0.0792(4) 0.27320(7) 0.0189(3) Uani 1 1 d . . . . .
H00B H 0.692308 -0.042103 0.235954 0.023 Uiso 1 1 calc R . . . .
C6 C 0.60756(6) 0.8560(4) 0.55972(7) 0.0196(4) Uani 1 1 d . . . . .
H00C H 0.596902 0.950100 0.598848 0.023 Uiso 1 1 calc R . . . .
C14 C 0.63275(6) 0.1749(4) 0.26837(7) 0.0168(3) Uani 1 1 d . . . . .
H00D H 0.607753 0.112823 0.227853 0.020 Uiso 1 1 calc R . . . .
C12 C 0.71976(6) 0.1611(4) 0.33299(8) 0.0196(4) Uani 1 1 d . . . . .
H00E H 0.754689 0.104376 0.335983 0.024 Uiso 1 1 calc R . . . .
C11 C 0.70535(5) 0.3244(4) 0.38757(7) 0.0181(3) Uani 1 1 d . . . . .
H00F H 0.730526 0.371344 0.428862 0.022 Uiso 1 1 calc R . . . .
C8 C 0.67451(6) 0.6690(4) 0.50552(7) 0.0188(3) Uani 1 1 d . . . . .
H00G H 0.709947 0.633737 0.507818 0.023 Uiso 1 1 calc R . . . .
C7 C 0.65943(6) 0.8072(4) 0.56214(7) 0.0203(4) Uani 1 1 d . . . . .
H00H H 0.684292 0.869265 0.602789 0.024 Uiso 1 1 calc R . . . .

loop_
_atom_site_aniso_label
_atom_site_aniso_U_11
_atom_site_aniso_U_22
_atom_site_aniso_U_33
_atom_site_aniso_U_23
_atom_site_aniso_U_13
_atom_site_aniso_U_12
C3 0.0131(7) 0.0147(7) 0.0139(6) 0.0023(5) 0.0018(5) -0.0008(6)
C1 0.0116(7) 0.0181(8) 0.0177(7) 0.0013(6) 0.0044(5) 0.0005(6)
C16 0.0118(7) 0.0127(7) 0.0151(7) 0.0015(5) 0.0026(5) -0.0021(5)
C4 0.0144(7) 0.0136(7) 0.0146(6) 0.0028(5) 0.0022(5) -0.0008(6)
C9 0.0140(7) 0.0150(8) 0.0150(7) 0.0039(5) 0.0025(5) -0.0009(6)
C10 0.0131(7) 0.0155(8) 0.0162(7) 0.0035(5) 0.0033(5) -0.0005(6)
C15 0.0132(7) 0.0136(7) 0.0157(6) 0.0030(5) 0.0029(5) -0.0004(6)
C2 0.0155(7) 0.0189(8) 0.0145(6) -0.0008(6) 0.0050(5) 0.0017(6)
C17 0.0125(7) 0.0140(7) 0.0144(7) 0.0015(5) 0.0019(5) -0.0009(5)
C5 0.0156(7) 0.0223(9) 0.0174(7) 0.0015(6) 0.0041(6) 0.0017(6)
C13 0.0192(8) 0.0191(8) 0.0204(7) 0.0013(6) 0.0090(6) 0.0025(6)
C6 0.0219(8) 0.0227(8) 0.0142(7) -0.0014(6) 0.0041(6) 0.0006(6)
C14 0.0161(7) 0.0177(8) 0.0162(7) 0.0012(6) 0.0027(5) 0.0000(6)
C12 0.0126(7) 0.0222(8) 0.0251(8) 0.0061(6) 0.0062(6) 0.0032(6)
C11 0.0130(7) 0.0216(8) 0.0184(7) 0.0045(6) 0.0010(5) -0.0014(6)
C8 0.0125(7) 0.0232(8) 0.0192(7) 0.0020(6) 0.0005(5) -0.0014(6)
C7 0.0207(8) 0.0232(9) 0.0145(7) -0.0003(6) -0.0016(6) -0.0023(6)

loop_
_atom_type_symbol
_atom_type_description
_atom_type_scat_dispersion_real
_atom_type_scat_dispersion_imag
_atom_type_scat_source
C C 0.0033 0.0016 'International Tables Vol C Tables 4.2.6.8 and 6.1.1.4'
H H 0.0000 0.0000 'International Tables Vol C Tables 4.2.6.8 and 6.1.1.4'

loop_
_geom_angle_atom_site_label_1
_geom_angle_atom_site_label_2
_geom_angle_atom_site_label_3
_geom_angle
_geom_angle_site_symmetry_1
_geom_angle_site_symmetry_3
_geom_angle_publ_flag
C16 C3 C4 120.26(13) . . ?
C16 C3 C2 118.48(12) . . ?
C2 C3 C4 121.20(12) . . ?
C2 C1 C17 121.27(13) . . ?
C3 C16 C15 118.71(12) . . ?
C3 C16 C17 118.11(13) . 2_655 ?
C17 C16 C15 123.18(12) 2_655 . ?
C9 C4 C3 120.02(12) . . ?
C5 C4 C3 121.40(13) . . ?
C5 C4 C9 118.50(13) . . ?
C4 C9 C10 119.35(12) . . ?
C4 C9 C8 118.68(13) . . ?
C8 C9 C10 121.94(13) . . ?
C15 C10 C9 119.71(13) . . ?
C11 C10 C9 121.49(13) . . ?
C11 C10 C15 118.76(13) . . ?
C10 C15 C16 120.24(12) . . ?
C14 C15 C16 121.79(12) . . ?
C14 C15 C10 117.75(13) . . ?
C1 C2 C3 122.22(13) . . ?
C1 C17 C16 122.08(13) . 2_655 ?
C17 C17 C1 116.90(15) 2_655 . ?
C17 C17 C16 120.47(15) 2_655 2_655 ?
C6 C5 C4 121.69(14) . . ?
C14 C13 C12 119.64(14) . . ?
C5 C6 C7 119.80(13) . . ?
C13 C14 C15 122.05(13) . . ?
C11 C12 C13 119.61(13) . . ?
C12 C11 C10 121.89(13) . . ?
C7 C8 C9 121.57(14) . . ?
C8 C7 C6 119.74(13) . . ?

loop_
_geom_bond_atom_site_label_1
_geom_bond_atom_site_label_2
_geom_bond_distance
_geom_bond_site_symmetry_2
_geom_bond_publ_flag
C3 C16 1.4018(19) . ?
C3 C4 1.4609(19) . ?
C3 C2 1.4192(19) . ?
C1 C2 1.355(2) . ?
C1 C17 1.4269(19) . ?
C16 C15 1.4607(19) . ?
C16 C17 1.4485(19) 2_655 ?
C4 C9 1.409(2) . ?
C4 C5 1.407(2) . ?
C9 C10 1.462(2) . ?
C9 C8 1.410(2) . ?
C10 C15 1.4137(19) . ?
C10 C11 1.409(2) . ?
C15 C14 1.413(2) . ?
C17 C17 1.418(3) 2_655 ?
C5 C6 1.375(2) . ?
C13 C14 1.376(2) . ?
C13 C12 1.393(2) . ?
C6 C7 1.392(2) . ?
C12 C11 1.372(2) . ?
C8 C7 1.374(2) . ?
